data_1533277
loop_
_publ_author_name
'Zatorska, G.M.'
'Pavlyuk, V.V.'
'Davydov, V.M.'

_publ_section_title
;
 Phase equilibria and crystal structures of the compounds in the Zr - Li -
 (Ge, Pb) systems at 470 K
;
_journal_name_full 'Journal of Alloys Compd.'
_journal_page_first 80
_journal_page_last 84
_journal_volume 367
_journal_year 2004
_chemical_formula_sum 'Ge2 Li4 Zr'
_chemical_name_systematic 'Zr Li4 Ge2'
_space_group_IT_number 166
_symmetry_space_group_name_Hall '-R 3 2"'
_symmetry_space_group_name_H-M 'R -3 m :H'
_cell_angle_alpha 90
_cell_angle_beta 90
_cell_angle_gamma 120
_cell_formula_units_Z 3
_cell_length_a 4.778
_cell_length_b 4.778
_cell_length_c 18.401
_cell_volume 363.801
_citation_journal_id_ASTM JALCEU
_cod_data_source_file Zatorska_JALCEU_2004_1423.cif
_cod_data_source_block Ge2Li4Zr1
_cod_original_cell_volume 363.8014
_cod_original_formula_sum 'Ge2 Li4 Zr1'
_cod_database_code 1533277

loop_
_symmetry_equiv_pos_as_xyz
x,y,z
-y,x-y,z
-x+y,-x,z
y,x,-z
-x,-x+y,-z
x-y,-y,-z
-x,-y,-z
y,-x+y,-z
x-y,x,-z
-y,-x,z
x,x-y,z
-x+y,y,z
x+2/3,y+1/3,z+1/3
-y+2/3,x-y+1/3,z+1/3
-x+y+2/3,-x+1/3,z+1/3
y+2/3,x+1/3,-z+1/3
-x+2/3,-x+y+1/3,-z+1/3
x-y+2/3,-y+1/3,-z+1/3
-x+2/3,-y+1/3,-z+1/3
y+2/3,-x+y+1/3,-z+1/3
x-y+2/3,x+1/3,-z+1/3
-y+2/3,-x+1/3,z+1/3
x+2/3,x-y+1/3,z+1/3
-x+y+2/3,y+1/3,z+1/3
x+1/3,y+2/3,z+2/3
-y+1/3,x-y+2/3,z+2/3
-x+y+1/3,-x+2/3,z+2/3
y+1/3,x+2/3,-z+2/3
-x+1/3,-x+y+2/3,-z+2/3
x-y+1/3,-y+2/3,-z+2/3
-x+1/3,-y+2/3,-z+2/3
y+1/3,-x+y+2/3,-z+2/3
x-y+1/3,x+2/3,-z+2/3
-y+1/3,-x+2/3,z+2/3
x+1/3,x-y+2/3,z+2/3
-x+y+1/3,y+2/3,z+2/3

loop_
_atom_site_label
_atom_site_type_symbol
_atom_site_fract_x
_atom_site_fract_y
_atom_site_fract_z
_atom_site_occupancy
_atom_site_U_iso_or_equiv
Li1 Li 0 0 0.787 1 0.0
Li2 Li 0 0 0.927 1 0.0
Ge1 Ge 0 0 0.635 1 0.0
Zr1 Zr 0 0 0.5 1 0.0
